data_8102225
loop_
_publ_author_name
'Anke Spannenberg'
'Vladimir V. Burlakov'
'Uwe Rosenthal'

_publ_section_title
;
 Crystal structures of
 tribromo(\h5-3,6-di-tert-butyl-9,10,11-trimethyl-bicyclo(6.3.0)undeca-4-en-8,10-dienyl)titanium(IV),
 Ti(C22H35)Br3, and
 tribromo((\h5-4,5-dibromo-3,6-di-tert-butyl-9,10,11-trimethyl-bicyclo(6.3.0)undeca-8,10-dienyl)titanium(IV),
 Ti(C22H35Br2)Br3
;
_journal_issue 1
_journal_name_full 'Zeitschrift f\"ur Kristallographie - New Crystal Structures'
_journal_page_first 57
_journal_volume 223
_journal_year 2008
_chemical_formula_structural Ti(C22H35)Br3
_chemical_formula_sum 'C22 H35 Br3 Ti'
_chemical_formula_weight 587.13
_chemical_name_systematic
; 
tribromo-(\h^5^-3,6-di-tert-butyl-9,10,11-trimethyl-bicyclo(6.3.0)undeca-
4-en-8,10-dienyl)-titanium
;
_space_group_IT_number 2
_symmetry_cell_setting triclinic
_symmetry_space_group_name_Hall '-P 1'
_symmetry_space_group_name_H-M 'P -1'
_atom_sites_solution_hydrogens geom
_atom_sites_solution_primary direct
_atom_sites_solution_secondary difmap
_audit_creation_method SHELXL
_cell_angle_alpha 102.23(3)
_cell_angle_beta 97.71(3)
_cell_angle_gamma 112.32(3)
_cell_formula_units_Z 2
_cell_length_a 9.621(2)
_cell_length_b 11.796(2)
_cell_length_c 12.232(2)
_cell_measurement_reflns_used 4400
_cell_measurement_temperature 293(2)
_cell_measurement_theta_max 20
_cell_measurement_theta_min 4
_cell_volume 1219.2(6)
_computing_cell_refinement STOE-CELL
_computing_data_collection STOE-EXPOSE
_computing_data_reduction STOE-INTEGRATE
_computing_molecular_graphics XP
_computing_publication_material SHELXL-93
_computing_structure_refinement 'SHELXL-93 (Sheldrick, 1993)'
_computing_structure_solution 'SHELXS-86 (Sheldrick, 1990)'
_diffrn_ambient_temperature 293(2)
_diffrn_measurement_device 'Stoe IPDS I'
_diffrn_measurement_method phi
_diffrn_radiation_monochromator graphite
_diffrn_radiation_source 'fine-focus sealed tube'
_diffrn_radiation_type MoK\a
_diffrn_radiation_wavelength 0.71073
_diffrn_reflns_av_R_equivalents 0.0000
_diffrn_reflns_av_sigmaI/netI 0.0897
_diffrn_reflns_limit_h_max 10
_diffrn_reflns_limit_h_min -11
_diffrn_reflns_limit_k_max 13
_diffrn_reflns_limit_k_min -13
_diffrn_reflns_limit_l_max 14
_diffrn_reflns_limit_l_min 0
_diffrn_reflns_number 3626
_diffrn_reflns_theta_max 24.25
_diffrn_reflns_theta_min 1.75
_diffrn_standards_interval_time 360
_diffrn_standards_number 50-200
_exptl_absorpt_coefficient_mu 5.272
_exptl_absorpt_correction_type 'MEAN IMAGING PLATE INTENSITY METHOD'
_exptl_crystal_colour red
_exptl_crystal_density_diffrn 1.599
_exptl_crystal_description prism
_exptl_crystal_F_000 588
_exptl_crystal_size_max 0.4
_exptl_crystal_size_mid 0.3
_exptl_crystal_size_min 0.3
_refine_diff_density_max 1.042
_refine_diff_density_min -1.344
_refine_diff_density_rms 0.145
_refine_ls_extinction_method none
_refine_ls_goodness_of_fit_all 0.895
_refine_ls_goodness_of_fit_obs 1.072
_refine_ls_matrix_type full
_refine_ls_number_parameters 235
_refine_ls_number_reflns 3626
_refine_ls_number_restraints 0
_refine_ls_restrained_S_all 0.895
_refine_ls_restrained_S_obs 1.072
_refine_ls_R_factor_all 0.0909
_refine_ls_R_factor_obs 0.0578
_refine_ls_shift/esd_max 0.000
_refine_ls_shift/esd_mean 0.000
_refine_ls_structure_factor_coef Fsqd
_refine_ls_weighting_details 'w=1/[\s^2^(Fo^2^)+(0.0821P)^2^+0.0000P] where P=(Fo^2^+2Fc^2^)/3'
_refine_ls_weighting_scheme calc
_refine_ls_wR_factor_all 0.1459
_refine_ls_wR_factor_obs 0.1340
_reflns_number_observed 2206
_reflns_number_total 3626
_reflns_observed_criterion >2sigma(I)
_cod_data_source_file 1267-2163.cff
_cod_data_source_block 255
_cod_depositor_comments
;
The following automatic conversions were performed:

'_refine_ls_weighting_scheme' value 'calc
w=1/[\s^2^(Fo^2^)+(0.0821P)^2^+0.0000P] where P=(Fo^2^+2Fc^2^)/3' was
changed to 'calc'. New tag '_refine_ls_weighting_details' was
created. The value of the new tag was set to
'w=1/[\s^2^(Fo^2^)+(0.0821P)^2^+0.0000P] where P=(Fo^2^+2Fc^2^)/3'.

Automatic conversion script
Id: cif_fix_values 3143 2015-03-26 13:38:13Z robertas 
;
_cod_original_cell_volume 1219.2(4)
_cod_original_sg_symbol_H-M P-1
_cod_database_code 8102225

loop_
_symmetry_equiv_pos_as_xyz
'x, y, z'
'-x, -y, -z'

loop_
_atom_site_aniso_label
_atom_site_aniso_U_11
_atom_site_aniso_U_22
_atom_site_aniso_U_33
_atom_site_aniso_U_23
_atom_site_aniso_U_13
_atom_site_aniso_U_12
C1 0.043(4) 0.055(5) 0.025(4) 0.014(4) 0.007(4) 0.029(4)
C2 0.033(4) 0.047(5) 0.034(4) 0.016(4) 0.004(4) 0.017(4)
C3 0.038(4) 0.055(5) 0.029(4) 0.012(4) 0.010(4) 0.025(4)
C4 0.036(4) 0.051(5) 0.038(4) 0.018(4) 0.016(4) 0.020(4)
C5 0.032(4) 0.040(5) 0.044(5) 0.019(4) 0.010(4) 0.016(4)
C6 0.046(5) 0.038(5) 0.034(4) 0.012(4) 0.007(4) 0.015(4)
C7 0.053(5) 0.049(5) 0.025(4) 0.015(4) 0.017(4) 0.029(4)
C8 0.064(6) 0.085(7) 0.034(5) 0.025(5) 0.020(4) 0.045(6)
C9 0.042(5) 0.062(6) 0.039(5) 0.024(5) 0.009(4) 0.024(5)
C10 0.050(5) 0.048(6) 0.043(5) 0.022(5) 0.004(4) 0.016(5)
C11 0.050(5) 0.051(6) 0.039(5) 0.013(5) 0.002(4) 0.029(5)
C12 0.094(8) 0.066(7) 0.053(6) 0.006(6) 0.003(6) 0.047(7)
C13 0.055(5) 0.050(6) 0.028(4) 0.012(4) 0.016(4) 0.024(5)
C14 0.086(7) 0.068(7) 0.039(5) 0.009(5) 0.024(5) 0.029(6)
C15 0.043(4) 0.055(6) 0.044(5) 0.020(4) 0.017(4) 0.031(4)
C16 0.076(7) 0.070(7) 0.060(6) 0.010(6) 0.021(6) 0.046(6)
C17 0.059(6) 0.100(8) 0.051(6) 0.041(6) 0.030(5) 0.045(6)
C18 0.072(6) 0.059(6) 0.067(6) 0.035(6) 0.029(5) 0.035(6)
C19 0.055(5) 0.066(6) 0.072(6) 0.029(6) 0.022(5) 0.043(5)
C20 0.081(7) 0.064(7) 0.072(7) 0.040(6) 0.014(6) 0.028(6)
C21 0.066(6) 0.076(7) 0.055(6) 0.023(6) 0.031(5) 0.017(6)
C22 0.100(8) 0.070(7) 0.052(6) 0.037(6) 0.021(6) 0.046(7)
Ti 0.0383(8) 0.0505(10) 0.0299(7) 0.0145(7) 0.0079(6) 0.0217(7)
Br1 0.0515(5) 0.0515(6) 0.0720(7) 0.0202(5) 0.0151(5) 0.0178(5)
Br2 0.0587(6) 0.0765(7) 0.0735(7) 0.0277(6) 0.0231(5) 0.0439(6)
Br3 0.0702(7) 0.1041(9) 0.0324(5) 0.0204(6) 0.0103(5) 0.0286(7)

loop_
_atom_site_label
_atom_site_type_symbol
_atom_site_fract_x
_atom_site_fract_y
_atom_site_fract_z
_atom_site_U_iso_or_equiv
_atom_site_thermal_displace_type
_atom_site_occupancy
_atom_site_symmetry_multiplicity
_atom_site_Wyckoff_symbol
_atom_site_calc_flag
_atom_site_refinement_flags
_atom_site_disorder_group
C1 C 0.3020(9) 0.1513(8) 0.7023(6) 0.038(2) Uani 1 2 i d . .
C2 C 0.2471(8) 0.2214(7) 0.7824(6) 0.037(2) Uani 1 2 i d . .
C3 C 0.2197(8) 0.3386(8) 0.7775(6) 0.039(2) Uani 1 2 i d . .
H3A H 0.2923 0.3888 0.7397 0.046 Uiso 1 2 i calc R .
H3B H 0.2379 0.3911 0.8552 0.046 Uiso 1 2 i calc R .
C4 C 0.0549(9) 0.3017(8) 0.7123(7) 0.039(2) Uani 1 2 i d . .
H4 H -0.0112 0.2580 0.7585 0.047 Uiso 1 2 i calc R .
C5 C 0.0070(8) 0.2028(7) 0.5964(7) 0.037(2) Uani 1 2 i d . .
H5 H -0.0987 0.1513 0.5717 0.045 Uiso 1 2 i calc R .
C6 C 0.0887(9) 0.1765(8) 0.5240(7) 0.040(2) Uani 1 2 i d . .
H6 H 0.0313 0.1081 0.4587 0.048 Uiso 1 2 i calc R .
C7 C 0.2585(9) 0.2388(8) 0.5298(6) 0.038(2) Uani 1 2 i d . .
H7 H 0.2958 0.3285 0.5744 0.046 Uiso 1 2 i calc R .
C8 C 0.3495(10) 0.1808(9) 0.5957(7) 0.054(2) Uani 1 2 i d . .
H8A H 0.3396 0.1024 0.5434 0.065 Uiso 1 2 i calc R .
H8B H 0.4581 0.2398 0.6173 0.065 Uiso 1 2 i calc R .
C9 C 0.2064(9) 0.1544(8) 0.8662(7) 0.046(2) Uani 1 2 i d . .
C10 C 0.2362(10) 0.0442(8) 0.8367(7) 0.048(2) Uani 1 2 i d . .
C11 C 0.2943(9) 0.0420(8) 0.7360(7) 0.046(2) Uani 1 2 i d . .
C12 C 0.3234(13) -0.0682(9) 0.6699(8) 0.070(3) Uani 1 2 i d . .
H12A H 0.3103 -0.1296 0.7125 0.105 Uiso 1 2 i calc R .
H12B H 0.4270 -0.0362 0.6594 0.105 Uiso 1 2 i calc R .
H12C H 0.2513 -0.1083 0.5961 0.105 Uiso 1 2 i calc R .
C13 C 0.2939(10) 0.2392(8) 0.4074(6) 0.043(2) Uani 1 2 i d . .
C14 C 0.2334(12) 0.1053(9) 0.3247(8) 0.066(3) Uani 1 2 i d . .
H14A H 0.2816 0.0575 0.3559 0.098 Uiso 1 2 i calc R .
H14B H 0.2571 0.1113 0.2518 0.098 Uiso 1 2 i calc R .
H14C H 0.1234 0.0628 0.3143 0.098 Uiso 1 2 i calc R .
C15 C 0.0168(9) 0.4179(8) 0.7078(7) 0.042(2) Uani 1 2 i d . .
C16 C 0.0334(12) 0.4958(10) 0.8312(8) 0.065(3) Uani 1 2 i d . .
H16A H 0.1377 0.5266 0.8749 0.097 Uiso 1 2 i calc R .
H16B H -0.0364 0.4422 0.8673 0.097 Uiso 1 2 i calc R .
H16C H 0.0091 0.5670 0.8280 0.097 Uiso 1 2 i calc R .
C17 C 0.1306(10) 0.1881(10) 0.9594(7) 0.061(3) Uani 1 2 i d . .
H17A H 0.1250 0.2679 0.9605 0.092 Uiso 1 2 i calc R .
H17B H 0.1900 0.1958 1.0324 0.092 Uiso 1 2 i calc R .
H17C H 0.0281 0.1221 0.9449 0.092 Uiso 1 2 i calc R .
C18 C 0.1224(11) 0.5066(9) 0.6493(8) 0.059(3) Uani 1 2 i d . .
H18A H 0.2282 0.5374 0.6898 0.089 Uiso 1 2 i calc R .
H18B H 0.0965 0.5778 0.6504 0.089 Uiso 1 2 i calc R .
H18C H 0.1087 0.4604 0.5711 0.089 Uiso 1 2 i calc R .
C19 C -0.1489(10) 0.3712(9) 0.6420(8) 0.056(2) Uani 1 2 i d . .
H19A H -0.2171 0.3152 0.6774 0.085 Uiso 1 2 i calc R .
H19B H -0.1612 0.3256 0.5638 0.085 Uiso 1 2 i calc R .
H19C H -0.1734 0.4430 0.6432 0.085 Uiso 1 2 i calc R .
C20 C 0.2038(12) -0.0574(10) 0.8989(9) 0.070(3) Uani 1 2 i d . .
H20A H 0.1653 -0.0336 0.9644 0.105 Uiso 1 2 i calc R .
H20B H 0.2975 -0.0656 0.9241 0.105 Uiso 1 2 i calc R .
H20C H 0.1279 -0.1376 0.8477 0.105 Uiso 1 2 i calc R .
C21 C 0.4702(11) 0.3083(10) 0.4222(8) 0.067(3) Uani 1 2 i d . .
H21A H 0.5198 0.2613 0.4532 0.101 Uiso 1 2 i calc R .
H21B H 0.5083 0.3929 0.4738 0.101 Uiso 1 2 i calc R .
H21C H 0.4922 0.3138 0.3487 0.101 Uiso 1 2 i calc R .
C22 C 0.2183(13) 0.3149(10) 0.3585(8) 0.067(3) Uani 1 2 i d . .
H22A H 0.2566 0.3991 0.4107 0.101 Uiso 1 2 i calc R .
H22B H 0.1083 0.2725 0.3481 0.101 Uiso 1 2 i calc R .
H22C H 0.2420 0.3210 0.2856 0.101 Uiso 1 2 i calc R .
Ti Ti 0.4748(2) 0.22505(14) 0.88329(11) 0.0381(4) Uani 1 2 i d . .
Br1 Br 0.60187(10) 0.43937(9) 0.87439(9) 0.0591(3) Uani 1 2 i d . .
Br2 Br 0.65956(11) 0.14223(10) 0.84112(9) 0.0628(3) Uani 1 2 i d . .
Br3 Br 0.49964(12) 0.24752(12) 1.08485(8) 0.0716(4) Uani 1 2 i d . .

loop_
_atom_type_symbol
_atom_type_description
_atom_type_scat_dispersion_real
_atom_type_scat_dispersion_imag
_atom_type_scat_source
C C 0.0033 0.0016 'International Tables Vol C Tables 4.2.6.8 and 6.1.1.4'
H H 0.0000 0.0000 'International Tables Vol C Tables 4.2.6.8 and 6.1.1.4'
Ti Ti 0.2776 0.4457 'International Tables Vol C Tables 4.2.6.8 and 6.1.1.4'
Br Br -0.2901 2.4595 'International Tables Vol C Tables 4.2.6.8 and 6.1.1.4'

loop_
_geom_angle_atom_site_label_1
_geom_angle_atom_site_label_2
_geom_angle_atom_site_label_3
_geom_angle
_geom_angle_site_symmetry_1
_geom_angle_site_symmetry_3
_geom_angle_publ_flag
C11 C1 C2 107.9(6) . . ?
C11 C1 C8 124.8(7) . . ?
C2 C1 C8 127.2(7) . . ?
C11 C1 Ti 73.1(4) . . ?
C2 C1 Ti 72.1(4) . . ?
C8 C1 Ti 123.8(6) . . ?
C9 C2 C1 107.9(6) . . ?
C9 C2 C3 123.8(7) . . ?
C1 C2 C3 128.1(6) . . ?
C9 C2 Ti 72.7(4) . . ?
C1 C2 Ti 72.3(4) . . ?
C3 C2 Ti 125.0(5) . . ?
C2 C3 C4 111.3(7) . . ?
C5 C4 C3 113.2(6) . . ?
C5 C4 C15 113.7(6) . . ?
C3 C4 C15 114.0(7) . . ?
C6 C5 C4 131.5(7) . . ?
C5 C6 C7 130.8(8) . . ?
C6 C7 C8 112.0(6) . . ?
C6 C7 C13 112.7(7) . . ?
C8 C7 C13 111.8(6) . . ?
C1 C8 C7 116.4(6) . . ?
C10 C9 C2 107.3(7) . . ?
C10 C9 C17 126.9(7) . . ?
C2 C9 C17 125.5(7) . . ?
C10 C9 Ti 72.5(5) . . ?
C2 C9 Ti 71.9(4) . . ?
C17 C9 Ti 125.9(6) . . ?
C11 C10 C9 108.8(6) . . ?
C11 C10 C20 125.6(8) . . ?
C9 C10 C20 125.5(8) . . ?
C11 C10 Ti 72.8(5) . . ?
C9 C10 Ti 72.4(5) . . ?
C20 C10 Ti 123.2(6) . . ?
C1 C11 C10 108.0(7) . . ?
C1 C11 C12 126.9(7) . . ?
C10 C11 C12 124.7(7) . . ?
C1 C11 Ti 72.0(5) . . ?
C10 C11 Ti 72.3(5) . . ?
C12 C11 Ti 127.0(6) . . ?
C22 C13 C14 109.6(8) . . ?
C22 C13 C21 108.6(7) . . ?
C14 C13 C21 109.4(7) . . ?
C22 C13 C7 107.1(6) . . ?
C14 C13 C7 113.0(6) . . ?
C21 C13 C7 109.0(7) . . ?
C19 C15 C18 108.2(7) . . ?
C19 C15 C16 107.8(7) . . ?
C18 C15 C16 108.7(8) . . ?
C19 C15 C4 109.9(7) . . ?
C18 C15 C4 112.5(6) . . ?
C16 C15 C4 109.7(6) . . ?
C2 Ti C1 35.5(2) . . ?
C2 Ti C9 35.4(2) . . ?
C1 Ti C9 58.9(3) . . ?
C2 Ti C10 58.4(3) . . ?
C1 Ti C10 58.3(3) . . ?
C9 Ti C10 35.1(3) . . ?
C2 Ti C11 58.5(3) . . ?
C1 Ti C11 34.9(3) . . ?
C9 Ti C11 58.5(3) . . ?
C10 Ti C11 35.0(3) . . ?
C2 Ti Br1 86.9(2) . . ?
C1 Ti Br1 95.0(2) . . ?
C9 Ti Br1 114.0(2) . . ?
C10 Ti Br1 145.3(2) . . ?
C11 Ti Br1 128.7(2) . . ?
C2 Ti Br3 116.4(2) . . ?
C1 Ti Br3 145.7(2) . . ?
C9 Ti Br3 87.1(2) . . ?
C10 Ti Br3 91.7(2) . . ?
C11 Ti Br3 124.4(2) . . ?
Br1 Ti Br3 103.92(8) . . ?
C2 Ti Br2 137.2(2) . . ?
C1 Ti Br2 101.6(2) . . ?
C9 Ti Br2 140.1(2) . . ?
C10 Ti Br2 105.3(2) . . ?
C11 Ti Br2 85.3(2) . . ?
Br1 Ti Br2 101.39(6) . . ?
Br3 Ti Br2 102.38(6) . . ?

loop_
_geom_bond_atom_site_label_1
_geom_bond_atom_site_label_2
_geom_bond_distance
_geom_bond_site_symmetry_2
_geom_bond_publ_flag
C1 C11 1.414(10) . ?
C1 C2 1.433(10) . ?
C1 C8 1.503(10) . ?
C1 Ti 2.349(7) . ?
C2 C9 1.429(10) . ?
C2 C3 1.513(10) . ?
C2 Ti 2.346(7) . ?
C3 C4 1.526(10) . ?
C4 C5 1.516(11) . ?
C4 C15 1.557(10) . ?
C5 C6 1.325(10) . ?
C6 C7 1.499(11) . ?
C7 C8 1.543(10) . ?
C7 C13 1.581(9) . ?
C9 C10 1.419(11) . ?
C9 C17 1.497(11) . ?
C9 Ti 2.356(8) . ?
C10 C11 1.418(11) . ?
C10 C20 1.510(11) . ?
C10 Ti 2.358(9) . ?
C11 C12 1.521(11) . ?
C11 Ti 2.364(9) . ?
C13 C22 1.512(11) . ?
C13 C14 1.525(12) . ?
C13 C21 1.542(12) . ?
C15 C19 1.514(11) . ?
C15 C18 1.531(10) . ?
C15 C16 1.544(12) . ?
Ti Br1 2.388(2) . ?
Ti Br3 2.392(2) . ?
Ti Br2 2.394(2) . ?
